data_1559272
loop_
_publ_author_name
'HOSSAIN, Md Awlad'
'HIRABAYASHI, Kazunori'
'NISHINAGA, Tohru'
'SHIMIZU, Toshio'
'SUGIURA, Ken-ichi'

_publ_section_title
;
 Crystal Structure Refinement of 1,4,5,8-Tetrabromonaphthalene: A Twisted
 Chiral Naphthalene Induced by Steric Repulsion
;
_journal_issue 0
_journal_name_full 'X-ray Structure Analysis Online'
_journal_page_first 35
_journal_page_last 37
_journal_paper_doi 10.2116/xraystruct.36.35
_journal_volume 36
_journal_year 2020
_chemical_formula_moiety 'C10 H4 Br4'
_chemical_formula_sum 'C10 H4 Br4'
_chemical_formula_weight 443.76
_space_group_crystal_system monoclinic
_space_group_IT_number 14
_space_group_name_Hall '-P 2ybc'
_space_group_name_H-M_alt 'P 1 21/c 1'
_atom_sites_solution_hydrogens geom
_atom_sites_solution_primary direct
_atom_sites_solution_secondary difmap
_cell_angle_alpha 90.0000
_cell_angle_beta 92.147(9)
_cell_angle_gamma 90.0000
_cell_formula_units_Z 4
_cell_length_a 9.470(3)
_cell_length_b 15.530(4)
_cell_length_c 7.340(2)
_cell_measurement_reflns_used 3652
_cell_measurement_temperature 93
_cell_measurement_theta_max 27.40
_cell_measurement_theta_min 3.10
_cell_volume 1078.7(5)
_computing_cell_refinement 'CrystalClear-SM Expert 2.1 b45'
_computing_data_collection 'CrystalClear-SM Expert 2.1 b45 (Rigaku, 2015)'
_computing_data_reduction 'CrystalClear-SM Expert 2.1 b45'
_computing_molecular_graphics 'CrystalStructure 4.2'
_computing_publication_material 'CrystalStructure 4.2 (Rigaku, 2015)'
_computing_structure_refinement 'SHELXL Version 2014/7 (Sheldrick, 2008)'
_computing_structure_solution 'SHELXT (Sheldrick, 2014)'
_diffrn_ambient_temperature 93
_diffrn_detector_area_resol_mean 5.814
_diffrn_measured_fraction_theta_full 0.995
_diffrn_measured_fraction_theta_max 0.959
_diffrn_measurement_device_type 'Rigaku XtaLAB P200'
_diffrn_measurement_method \w
_diffrn_radiation_type 'Mo K\a'
_diffrn_radiation_wavelength 0.71075
_diffrn_reflns_av_R_equivalents 0.0779
_diffrn_reflns_Laue_measured_fraction_full 0.995
_diffrn_reflns_Laue_measured_fraction_max 0.959
_diffrn_reflns_limit_h_max 11
_diffrn_reflns_limit_h_min -12
_diffrn_reflns_limit_k_max 18
_diffrn_reflns_limit_k_min -19
_diffrn_reflns_limit_l_max 9
_diffrn_reflns_limit_l_min -9
_diffrn_reflns_number 16428
_diffrn_reflns_point_group_measured_fraction_full 0.995
_diffrn_reflns_point_group_measured_fraction_max 0.959
_diffrn_reflns_theta_full 25.242
_diffrn_reflns_theta_max 27.516
_diffrn_reflns_theta_min 3.071
_diffrn_standards_number 0
_exptl_absorpt_coefficient_mu 14.920
_exptl_absorpt_correction_T_max 0.551
_exptl_absorpt_correction_T_min 0.178
_exptl_absorpt_correction_type multi-scan
_exptl_absorpt_process_details 'REQAB (Rigaku, 1998)'
_exptl_crystal_colour colorless
_exptl_crystal_density_diffrn 2.732
_exptl_crystal_density_method 'not measured'
_exptl_crystal_description prism
_exptl_crystal_F_000 816.00
_exptl_crystal_size_max 0.270
_exptl_crystal_size_mid 0.040
_exptl_crystal_size_min 0.040
_refine_diff_density_max 0.85
_refine_diff_density_min -0.66
_refine_ls_extinction_method none
_refine_ls_goodness_of_fit_ref 0.715
_refine_ls_hydrogen_treatment constr
_refine_ls_number_parameters 127
_refine_ls_number_reflns 2389
_refine_ls_number_restraints 0
_refine_ls_R_factor_all 0.0332
_refine_ls_R_factor_gt 0.0249
_refine_ls_shift/su_max 0.001
_refine_ls_structure_factor_coef Fsqd
_refine_ls_weighting_details 'w = 1/[\s^2^(Fo^2^)+(0.0433P)^2^] where P=(Fo^2^+2Fc^2^)/3'
_refine_ls_weighting_scheme calc
_refine_ls_wR_factor_gt 0.0555
_refine_ls_wR_factor_ref 0.0572
_reflns_Friedel_coverage 0.000
_reflns_number_gt 1945
_reflns_number_total 2390
_reflns_threshold_expression F^2^>2.0\s(F^2^)
_cod_data_source_file 36_35_1.txt
_cod_data_source_block 20200424_2
_cod_database_code 1559272

loop_
_space_group_symop_id
_space_group_symop_operation_xyz
1 +X,+Y,+Z
2 -X,1/2+Y,1/2-Z
3 -X,-Y,-Z
4 +X,-1/2-Y,-1/2+Z

loop_
_atom_site_label
_atom_site_type_symbol
_atom_site_fract_x
_atom_site_fract_y
_atom_site_fract_z
_atom_site_U_iso_or_equiv
_atom_site_adp_type
_atom_site_occupancy
_atom_site_site_symmetry_order
_atom_site_calc_flag
_atom_site_refinement_flags_posn
_atom_site_refinement_flags_adp
_atom_site_refinement_flags_occupancy
_atom_site_disorder_assembly
_atom_site_disorder_group
Br1 Br 0.18456(3) 0.51363(2) 0.40143(4) 0.02515(10) Uani 1 1 d . . . . .
Br2 Br 0.59917(3) 0.84853(2) 0.31796(5) 0.03019(11) Uani 1 1 d . . . . .
Br3 Br 0.33043(3) 0.96615(2) 0.39851(4) 0.02527(10) Uani 1 1 d . . . . .
Br4 Br -0.06995(3) 0.62845(2) 0.23130(5) 0.02972(10) Uani 1 1 d . . . . .
C1 C 0.2810(3) 0.61857(19) 0.3522(4) 0.0204(6) Uani 1 1 d . . . . .
C2 C 0.4253(3) 0.6090(2) 0.3616(5) 0.0269(7) Uani 1 1 d . . . . .
H2 H 0.4654 0.5533 0.3779 0.032 Uiso 1 1 calc R U . . .
C3 C 0.5132(3) 0.6807(2) 0.3474(4) 0.0263(7) Uani 1 1 d . . . . .
H3 H 0.6126 0.6731 0.3439 0.032 Uiso 1 1 calc R U . . .
C4 C 0.4573(3) 0.7613(2) 0.3386(4) 0.0209(6) Uani 1 1 d . . . . .
C5 C 0.3073(3) 0.77689(19) 0.3338(4) 0.0193(6) Uani 1 1 d . . . . .
C6 C 0.2405(3) 0.8597(2) 0.3362(4) 0.0220(7) Uani 1 1 d . . . . .
C7 C 0.0969(3) 0.8692(2) 0.3058(4) 0.0254(7) Uani 1 1 d . . . . .
H7 H 0.0554 0.9248 0.3071 0.030 Uiso 1 1 calc R U . . .
C8 C 0.0130(3) 0.7969(2) 0.2732(5) 0.0281(7) Uani 1 1 d . . . . .
H8 H -0.0845 0.8041 0.2419 0.034 Uiso 1 1 calc R U . . .
C9 C 0.0683(3) 0.7156(2) 0.2853(4) 0.0223(7) Uani 1 1 d . . . . .
C10 C 0.2153(3) 0.7007(2) 0.3239(4) 0.0204(6) Uani 1 1 d . . . . .

loop_
_atom_site_aniso_label
_atom_site_aniso_U_11
_atom_site_aniso_U_22
_atom_site_aniso_U_33
_atom_site_aniso_U_23
_atom_site_aniso_U_13
_atom_site_aniso_U_12
Br1 0.02777(18) 0.01698(17) 0.0308(2) 0.00118(12) 0.00262(14) -0.00157(12)
Br2 0.02208(18) 0.02602(19) 0.0425(2) -0.00566(14) 0.00179(14) -0.00616(13)
Br3 0.02804(18) 0.01829(17) 0.0290(2) -0.00122(12) -0.00554(13) -0.00171(12)
Br4 0.02316(18) 0.02416(18) 0.0414(2) 0.00537(14) -0.00454(14) -0.00670(13)
C1 0.0265(17) 0.0182(15) 0.0166(16) 0.0003(12) 0.0023(12) -0.0051(12)
C2 0.0289(18) 0.0214(17) 0.0304(19) 0.0010(14) -0.0011(14) 0.0021(13)
C3 0.0208(16) 0.0310(18) 0.0272(18) -0.0017(14) 0.0013(13) -0.0013(13)
C4 0.0224(16) 0.0222(16) 0.0181(16) 0.0009(12) -0.0014(12) -0.0064(13)
C5 0.0229(16) 0.0205(16) 0.0142(15) 0.0012(12) -0.0019(12) -0.0025(12)
C6 0.0253(17) 0.0211(16) 0.0194(17) 0.0033(12) 0.0006(13) -0.0055(12)
C7 0.0268(18) 0.0195(17) 0.0297(19) 0.0036(13) -0.0001(14) -0.0005(13)
C8 0.0222(17) 0.0268(18) 0.035(2) 0.0071(14) -0.0010(14) -0.0006(13)
C9 0.0228(16) 0.0237(17) 0.0204(17) 0.0036(13) 0.0005(12) -0.0062(12)
C10 0.0227(16) 0.0215(16) 0.0170(16) 0.0010(12) -0.0005(12) -0.0007(12)

loop_
_atom_type_symbol
_atom_type_description
_atom_type_scat_dispersion_real
_atom_type_scat_dispersion_imag
_atom_type_scat_source
C C 0.0033 0.0016
;
International Tables for Crystallography
(Vol. C, Tables 4.2.6.8 and 6.1.1.4)
;
H H 0.0000 0.0000
;
International Tables for Crystallography
(Vol. C, Table 6.1.1.4)
;
Br Br -0.2901 2.4595
;
International Tables for Crystallography
(Vol. C, Tables 4.2.6.8 and 6.1.1.4)
;

loop_
_geom_angle_atom_site_label_1
_geom_angle_atom_site_label_2
_geom_angle_atom_site_label_3
_geom_angle
_geom_angle_site_symmetry_1
_geom_angle_site_symmetry_3
_geom_angle_publ_flag
C2 C1 C10 122.0(3) . . ?
C2 C1 Br1 112.3(2) . . ?
C10 C1 Br1 125.4(2) . . ?
C1 C2 C3 120.3(3) . . ?
C1 C2 H2 119.8 . . ?
C3 C2 H2 119.8 . . ?
C4 C3 C2 120.4(3) . . ?
C4 C3 H3 119.8 . . ?
C2 C3 H3 119.8 . . ?
C3 C4 C5 122.5(3) . . ?
C3 C4 Br2 112.4(2) . . ?
C5 C4 Br2 125.0(2) . . ?
C6 C5 C4 125.9(3) . . ?
C6 C5 C10 117.5(3) . . ?
C4 C5 C10 116.6(3) . . ?
C7 C6 C5 121.8(3) . . ?
C7 C6 Br3 112.0(2) . . ?
C5 C6 Br3 126.0(2) . . ?
C6 C7 C8 119.7(3) . . ?
C6 C7 H7 120.1 . . ?
C8 C7 H7 120.1 . . ?
C9 C8 C7 121.2(3) . . ?
C9 C8 H8 119.4 . . ?
C7 C8 H8 119.4 . . ?
C8 C9 C10 122.0(3) . . ?
C8 C9 Br4 112.5(2) . . ?
C10 C9 Br4 125.5(2) . . ?
C9 C10 C1 126.0(3) . . ?
C9 C10 C5 116.8(3) . . ?
C1 C10 C5 117.2(3) . . ?

loop_
_geom_bond_atom_site_label_1
_geom_bond_atom_site_label_2
_geom_bond_distance
_geom_bond_site_symmetry_2
_geom_bond_publ_flag
Br1 C1 1.909(3) . ?
Br2 C4 1.918(3) . ?
Br3 C6 1.908(3) . ?
Br4 C9 1.914(3) . ?
C1 C2 1.373(5) . ?
C1 C10 1.430(4) . ?
C2 C3 1.396(5) . ?
C2 H2 0.9500 . ?
C3 C4 1.360(4) . ?
C3 H3 0.9500 . ?
C4 C5 1.440(4) . ?
C5 C6 1.433(4) . ?
C5 C10 1.470(4) . ?
C6 C7 1.377(4) . ?
C7 C8 1.391(4) . ?
C7 H7 0.9500 . ?
C8 C9 1.369(4) . ?
C8 H8 0.9500 . ?
C9 C10 1.430(4) . ?

loop_
_geom_torsion_atom_site_label_1
_geom_torsion_atom_site_label_2
_geom_torsion_atom_site_label_3
_geom_torsion_atom_site_label_4
_geom_torsion
_geom_torsion_site_symmetry_1
_geom_torsion_site_symmetry_2
_geom_torsion_site_symmetry_3
_geom_torsion_site_symmetry_4
_geom_torsion_publ_flag
C10 C1 C2 C3 1.3(5) . . . . ?
Br1 C1 C2 C3 -173.6(2) . . . . ?
C1 C2 C3 C4 5.2(5) . . . . ?
C2 C3 C4 C5 -3.3(5) . . . . ?
C2 C3 C4 Br2 -179.6(3) . . . . ?
C3 C4 C5 C6 175.8(3) . . . . ?
Br2 C4 C5 C6 -8.3(4) . . . . ?
C3 C4 C5 C10 -4.9(4) . . . . ?
Br2 C4 C5 C10 171.0(2) . . . . ?
C4 C5 C6 C7 170.8(3) . . . . ?
C10 C5 C6 C7 -8.6(4) . . . . ?
C4 C5 C6 Br3 -14.5(5) . . . . ?
C10 C5 C6 Br3 166.1(2) . . . . ?
C5 C6 C7 C8 0.5(5) . . . . ?
Br3 C6 C7 C8 -174.9(3) . . . . ?
C6 C7 C8 C9 5.4(5) . . . . ?
C7 C8 C9 C10 -2.8(5) . . . . ?
C7 C8 C9 Br4 -179.4(3) . . . . ?
C8 C9 C10 C1 175.2(3) . . . . ?
Br4 C9 C10 C1 -8.7(4) . . . . ?
C8 C9 C10 C5 -5.4(4) . . . . ?
Br4 C9 C10 C5 170.8(2) . . . . ?
C2 C1 C10 C9 170.1(3) . . . . ?
Br1 C1 C10 C9 -15.6(4) . . . . ?
C2 C1 C10 C5 -9.4(4) . . . . ?
Br1 C1 C10 C5 164.9(2) . . . . ?
C6 C5 C10 C9 10.7(4) . . . . ?
C4 C5 C10 C9 -168.7(3) . . . . ?
C6 C5 C10 C1 -169.8(3) . . . . ?
C4 C5 C10 C1 10.8(4) . . . . ?
